data_7030278
loop_
_publ_author_name
'Benjamin, Sophie L.'
'Levason, William'
'Pugh, David'
'Reid, Gillian'
'Zhang, Wenjian'

_publ_section_title
;
 Preparation and structures of coordination complexes of the very hard
 Lewis acids ZrF4 and HfF4.
;
_journal_issue 40
_journal_name_full 'Dalton transactions (Cambridge, England : 2003)'
_journal_page_first 12548
_journal_page_last 12557
_journal_paper_doi 10.1039/c2dt31501g
_journal_volume 41
_journal_year 2012
_chemical_absolute_configuration ad
_chemical_formula_moiety 'C20 H16 F4 N4 Zr'
_chemical_formula_sum 'C20 H16 F4 N4 Zr'
_chemical_formula_weight 479.59
_chemical_name_systematic
;
bis(2,2'-bipyridine-N,N')tetrafluorozirconium(IV)
;
_space_group_IT_number 9
_space_group_name_Hall 'C -2yc'
_symmetry_cell_setting monoclinic
_symmetry_space_group_name_Hall 'C -2yc'
_symmetry_space_group_name_H-M 'C 1 c 1'
_atom_sites_solution_hydrogens geom
_atom_sites_solution_primary direct
_atom_sites_solution_secondary difmap
_audit_creation_date 2012-05-04
_audit_creation_method 'SHELXL-97 + hand edit'
_cell_angle_alpha 90.00
_cell_angle_beta 100.919(7)
_cell_angle_gamma 90.00
_cell_formula_units_Z 4
_cell_length_a 12.991(4)
_cell_length_b 13.134(4)
_cell_length_c 11.714(4)
_cell_measurement_reflns_used 4278
_cell_measurement_temperature 100(2)
_cell_measurement_theta_max 27.5
_cell_measurement_theta_min 3.0
_cell_volume 1962.5(11)
_computing_cell_refinement 'CrystalClear-SM Expert 2.0 r7 (Rigaku, 2011)'
_computing_data_collection 'CrystalClear-SM Expert 2.0 r7 (Rigaku, 2011)'
_computing_data_reduction 'CrystalClear-SM Expert 2.0 r7 (Rigaku, 2011)'
_computing_structure_refinement 'SHELXL-97 (Sheldrick, 2008)'
_computing_structure_solution 'SHELXS-97 (Sheldrick, 2008)'
_diffrn_ambient_temperature 100(2)
_diffrn_detector 'CCD plate'
_diffrn_detector_type 'Rigaku HG Saturn724+ (2x2 bin mode)'
_diffrn_measured_fraction_theta_full 0.995
_diffrn_measured_fraction_theta_max 0.995
_diffrn_measurement_device 'Four-circle \k diffractometer'
_diffrn_measurement_device_type 'Rigaku AFC12'
_diffrn_measurement_method 'Profile data from \w-scans'
_diffrn_radiation_collimation 'Confocal mirrors, VHF VariMax'
_diffrn_radiation_type MoK\a
_diffrn_radiation_wavelength 0.71073
_diffrn_reflns_av_R_equivalents 0.0217
_diffrn_reflns_av_sigmaI/netI 0.0357
_diffrn_reflns_limit_h_max 16
_diffrn_reflns_limit_h_min -15
_diffrn_reflns_limit_k_max 16
_diffrn_reflns_limit_k_min -12
_diffrn_reflns_limit_l_max 9
_diffrn_reflns_limit_l_min -14
_diffrn_reflns_number 4178
_diffrn_reflns_theta_full 26.00
_diffrn_reflns_theta_max 26.00
_diffrn_reflns_theta_min 3.03
_diffrn_source 'Rotating anode X-ray tube'
_diffrn_source_type 'Rigaku FR-E+ Superbright'
_diffrn_standards_number 0
_exptl_absorpt_coefficient_mu 0.610
_exptl_absorpt_correction_T_max 1.000
_exptl_absorpt_correction_T_min 0.906
_exptl_absorpt_correction_type multi-scan
_exptl_absorpt_process_details
;
Jacobson, R.A. (1998). REQAB. Private communication to the
Rigaku Corporation, Tokyo, Japan.
;
_exptl_crystal_colour colourless
_exptl_crystal_density_diffrn 1.623
_exptl_crystal_density_method 'not measured'
_exptl_crystal_description block
_exptl_crystal_F_000 960
_exptl_crystal_size_max 0.07
_exptl_crystal_size_mid 0.05
_exptl_crystal_size_min 0.03
_refine_diff_density_max 1.434
_refine_diff_density_min -0.571
_refine_diff_density_rms 0.096
_refine_ls_abs_structure_details 'Flack H D (1983), Acta Cryst. A39, 876-881'
_refine_ls_abs_structure_Flack -0.03(9)
_refine_ls_extinction_method none
_refine_ls_goodness_of_fit_ref 1.065
_refine_ls_hydrogen_treatment constr
_refine_ls_matrix_type full
_refine_ls_number_parameters 262
_refine_ls_number_reflns 2920
_refine_ls_number_restraints 144
_refine_ls_restrained_S_all 1.117
_refine_ls_R_factor_all 0.0420
_refine_ls_R_factor_gt 0.0384
_refine_ls_shift/su_max 0.000
_refine_ls_shift/su_mean 0.000
_refine_ls_structure_factor_coef Fsqd
_refine_ls_weighting_details 'w=1/[\s^2^(Fo^2^)+(0.0435P)^2^+10.5762P] where P=(Fo^2^+2Fc^2^)/3'
_refine_ls_weighting_scheme calc
_refine_ls_wR_factor_gt 0.0951
_refine_ls_wR_factor_ref 0.0983
_reflns_number_gt 2672
_reflns_number_total 2920
_reflns_threshold_expression I>2\s(I)
_cod_data_source_file c2dt31501g.txt
_cod_data_source_block 12wz503b
_cod_original_cell_volume 1962.3(10)
_cod_original_sg_symbol_H-M 'C c'
_cod_database_code 7030278

loop_
_symmetry_equiv_pos_as_xyz
'x, y, z'
'x, -y, z+1/2'
'x+1/2, y+1/2, z'
'x+1/2, -y+1/2, z+1/2'

loop_
_atom_site_label
_atom_site_type_symbol
_atom_site_fract_x
_atom_site_fract_y
_atom_site_fract_z
_atom_site_U_iso_or_equiv
_atom_site_adp_type
_atom_site_occupancy
_atom_site_symmetry_multiplicity
_atom_site_calc_flag
_atom_site_refinement_flags
Zr1 Zr 0.22823(10) 0.24946(3) 0.48738(12) 0.01221(13) Uani 1 1 d .
F1 F 0.3382(3) 0.1527(3) 0.5601(3) 0.0284(8) Uani 1 1 d .
F2 F 0.1210(2) 0.2101(2) 0.5800(3) 0.0232(7) Uani 1 1 d .
F3 F 0.1230(3) 0.2798(3) 0.3444(3) 0.0330(9) Uani 1 1 d .
F4 F 0.3306(3) 0.3564(3) 0.4645(4) 0.0389(10) Uani 1 1 d .
N1 N 0.3049(4) 0.1885(5) 0.3220(5) 0.0309(12) Uani 1 1 d .
N2 N 0.1712(4) 0.0779(4) 0.4163(5) 0.0293(12) Uani 1 1 d .
N3 N 0.2952(4) 0.3184(4) 0.6831(5) 0.0296(12) Uani 1 1 d .
N4 N 0.1474(4) 0.4137(4) 0.5271(5) 0.0260(12) Uani 1 1 d .
C1 C 0.3702(6) 0.2478(8) 0.2762(7) 0.060(2) Uani 1 1 d U
H1 H 0.3850 0.3142 0.3071 0.072 Uiso 1 1 calc R
C2 C 0.4180(7) 0.2158(10) 0.1838(8) 0.080(2) Uani 1 1 d U
H2 H 0.4653 0.2586 0.1535 0.096 Uiso 1 1 calc R
C3 C 0.3928(7) 0.1185(11) 0.1387(9) 0.096(3) Uani 1 1 d U
H3 H 0.4234 0.0935 0.0767 0.115 Uiso 1 1 calc R
C4 C 0.3253(7) 0.0606(10) 0.1836(9) 0.081(2) Uani 1 1 d U
H4 H 0.3059 -0.0043 0.1508 0.097 Uiso 1 1 calc R
C5 C 0.2833(5) 0.0945(7) 0.2777(8) 0.0556(18) Uani 1 1 d U
C6 C 0.2125(5) 0.0332(6) 0.3318(8) 0.0481(16) Uani 1 1 d U
C7 C 0.1906(6) -0.0689(7) 0.3012(10) 0.069(2) Uani 1 1 d U
H7 H 0.2208 -0.0996 0.2419 0.082 Uiso 1 1 calc R
C8 C 0.1255(7) -0.1242(6) 0.3571(11) 0.077(2) Uani 1 1 d U
H8 H 0.1103 -0.1935 0.3377 0.092 Uiso 1 1 calc R
C9 C 0.0847(7) -0.0787(6) 0.4386(10) 0.070(2) Uani 1 1 d U
H9 H 0.0379 -0.1156 0.4764 0.084 Uiso 1 1 calc R
C10 C 0.1081(6) 0.0220(5) 0.4706(8) 0.049(2) Uani 1 1 d U
H10 H 0.0793 0.0517 0.5315 0.059 Uiso 1 1 calc R
C11 C 0.3675(6) 0.2686(8) 0.7617(7) 0.057(2) Uani 1 1 d U
H11 H 0.3975 0.2080 0.7378 0.068 Uiso 1 1 calc R
C12 C 0.3999(6) 0.3009(11) 0.8741(8) 0.081(3) Uani 1 1 d U
H12 H 0.4531 0.2651 0.9253 0.097 Uiso 1 1 calc R
C13 C 0.3557(7) 0.3828(11) 0.9101(10) 0.094(3) Uani 1 1 d U
H13 H 0.3725 0.4028 0.9894 0.112 Uiso 1 1 calc R
C14 C 0.2845(6) 0.4395(10) 0.8311(9) 0.078(2) Uani 1 1 d U
H14 H 0.2558 0.5008 0.8547 0.093 Uiso 1 1 calc R
C15 C 0.2562(5) 0.4052(7) 0.7187(8) 0.0500(17) Uani 1 1 d U
C16 C 0.1820(5) 0.4616(5) 0.6296(8) 0.0420(15) Uani 1 1 d U
C17 C 0.1467(6) 0.5594(6) 0.6481(11) 0.065(2) Uani 1 1 d U
H17 H 0.1723 0.5934 0.7193 0.078 Uiso 1 1 calc R
C18 C 0.0750(7) 0.6065(6) 0.5633(12) 0.074(2) Uani 1 1 d U
H18 H 0.0504 0.6729 0.5758 0.089 Uiso 1 1 calc R
C19 C 0.0394(6) 0.5571(5) 0.4611(11) 0.0618(19) Uani 1 1 d U
H19 H -0.0104 0.5882 0.4014 0.074 Uiso 1 1 calc R
C20 C 0.0773(5) 0.4609(5) 0.4465(8) 0.0451(18) Uani 1 1 d U
H20 H 0.0524 0.4265 0.3753 0.054 Uiso 1 1 calc R

loop_
_atom_site_aniso_label
_atom_site_aniso_U_11
_atom_site_aniso_U_22
_atom_site_aniso_U_33
_atom_site_aniso_U_23
_atom_site_aniso_U_13
_atom_site_aniso_U_12
Zr1 0.01577(19) 0.01097(19) 0.0105(2) 0.00078(19) 0.00400(14) 0.00190(17)
F1 0.0299(17) 0.0219(17) 0.028(2) -0.0029(16) -0.0080(15) 0.0122(14)
F2 0.0263(16) 0.0242(17) 0.0219(19) -0.0007(16) 0.0116(14) -0.0074(13)
F3 0.042(2) 0.038(2) 0.0168(19) 0.0063(18) -0.0013(16) 0.0194(17)
F4 0.043(2) 0.0299(19) 0.054(3) -0.006(2) 0.036(2) -0.0130(16)
N1 0.022(2) 0.053(3) 0.020(3) -0.013(3) 0.007(2) 0.005(2)
N2 0.024(2) 0.022(3) 0.038(3) -0.013(2) -0.004(2) 0.003(2)
N3 0.022(2) 0.044(3) 0.023(3) -0.013(3) 0.005(2) -0.001(2)
N4 0.024(2) 0.013(2) 0.044(3) -0.001(2) 0.016(2) 0.0032(18)
C1 0.028(3) 0.131(7) 0.026(4) -0.024(4) 0.020(3) -0.012(4)
C2 0.043(4) 0.166(6) 0.040(4) -0.043(5) 0.029(3) -0.021(4)
C3 0.051(4) 0.182(7) 0.061(5) -0.071(5) 0.026(4) -0.015(5)
C4 0.044(4) 0.132(6) 0.066(5) -0.079(5) 0.012(3) -0.004(4)
C5 0.018(3) 0.091(4) 0.057(4) -0.058(4) 0.006(3) -0.001(3)
C6 0.022(3) 0.049(3) 0.066(4) -0.044(3) -0.010(3) 0.009(2)
C7 0.038(3) 0.051(3) 0.101(6) -0.056(4) -0.026(3) 0.018(3)
C8 0.056(4) 0.029(3) 0.124(6) -0.031(4) -0.036(4) 0.010(3)
C9 0.071(5) 0.023(3) 0.102(6) -0.003(4) -0.017(4) -0.017(3)
C10 0.049(4) 0.017(3) 0.074(6) 0.000(3) -0.005(4) -0.008(3)
C11 0.031(3) 0.112(7) 0.024(4) -0.029(4) -0.005(3) 0.009(4)
C12 0.040(4) 0.162(7) 0.035(4) -0.056(5) -0.009(3) 0.020(4)
C13 0.038(4) 0.176(7) 0.062(4) -0.082(5) -0.005(3) 0.013(4)
C14 0.025(3) 0.128(6) 0.078(4) -0.082(4) 0.005(3) 0.001(3)
C15 0.020(3) 0.067(4) 0.064(4) -0.051(3) 0.011(3) -0.008(2)
C16 0.023(3) 0.035(3) 0.077(4) -0.031(3) 0.031(3) -0.013(2)
C17 0.037(3) 0.042(3) 0.129(6) -0.048(4) 0.047(3) -0.007(3)
C18 0.042(4) 0.038(4) 0.158(7) -0.019(4) 0.057(4) 0.002(3)
C19 0.036(3) 0.025(3) 0.133(6) 0.015(4) 0.038(4) 0.016(3)
C20 0.033(3) 0.017(3) 0.089(6) 0.016(3) 0.023(4) 0.011(2)

loop_
_atom_type_symbol
_atom_type_description
_atom_type_scat_dispersion_real
_atom_type_scat_dispersion_imag
_atom_type_scat_source
C C 0.0033 0.0016 'International Tables Vol C Tables 4.2.6.8 and 6.1.1.4'
H H 0.0000 0.0000 'International Tables Vol C Tables 4.2.6.8 and 6.1.1.4'
N N 0.0061 0.0033 'International Tables Vol C Tables 4.2.6.8 and 6.1.1.4'
F F 0.0171 0.0103 'International Tables Vol C Tables 4.2.6.8 and 6.1.1.4'
Zr Zr -2.9673 0.5597 'International Tables Vol C Tables 4.2.6.8 and 6.1.1.4'

loop_
_geom_angle_atom_site_label_1
_geom_angle_atom_site_label_2
_geom_angle_atom_site_label_3
_geom_angle
F1 Zr1 F4 93.72(17)
F1 Zr1 F2 96.96(16)
F4 Zr1 F2 144.38(15)
F1 Zr1 F3 144.60(16)
F4 Zr1 F3 96.62(19)
F2 Zr1 F3 94.04(16)
F1 Zr1 N3 74.71(17)
F4 Zr1 N3 74.84(19)
F2 Zr1 N3 75.43(16)
F3 Zr1 N3 140.70(17)
F1 Zr1 N2 72.87(15)
F4 Zr1 N2 139.99(18)
F2 Zr1 N2 75.54(17)
F3 Zr1 N2 77.56(17)
N3 Zr1 N2 132.83(19)
F1 Zr1 N1 76.39(18)
F4 Zr1 N1 75.16(18)
F2 Zr1 N1 140.42(17)
F3 Zr1 N1 73.77(17)
N3 Zr1 N1 136.35(17)
N2 Zr1 N1 65.1(2)
F1 Zr1 N4 140.67(19)
F4 Zr1 N4 74.26(16)
F2 Zr1 N4 76.03(16)
F3 Zr1 N4 74.69(18)
N3 Zr1 N4 66.05(19)
N2 Zr1 N4 138.29(17)
N1 Zr1 N4 132.51(19)
C1 N1 C5 118.7(7)
C1 N1 Zr1 120.4(5)
C5 N1 Zr1 120.9(5)
C6 N2 C10 118.2(6)
C6 N2 Zr1 120.7(5)
C10 N2 Zr1 120.6(5)
C15 N3 C11 116.9(6)
C15 N3 Zr1 120.8(5)
C11 N3 Zr1 122.2(5)
C20 N4 C16 118.6(6)
C20 N4 Zr1 121.8(5)
C16 N4 Zr1 119.2(4)
N1 C1 C2 122.7(10)
N1 C1 H1 118.7
C2 C1 H1 118.7
C3 C2 C1 117.2(10)
C3 C2 H2 121.4
C1 C2 H2 121.4
C4 C3 C2 119.6(8)
C4 C3 H3 120.2
C2 C3 H3 120.2
C3 C4 C5 120.9(10)
C3 C4 H4 119.6
C5 C4 H4 119.6
N1 C5 C4 120.9(9)
N1 C5 C6 116.1(6)
C4 C5 C6 122.9(8)
N2 C6 C7 121.0(9)
N2 C6 C5 116.9(6)
C7 C6 C5 122.1(8)
C8 C7 C6 119.9(9)
C8 C7 H7 120.1
C6 C7 H7 120.1
C9 C8 C7 118.3(8)
C9 C8 H8 120.9
C7 C8 H8 120.9
C8 C9 C10 121.9(10)
C8 C9 H9 119.1
C10 C9 H9 119.1
N2 C10 C9 120.8(9)
N2 C10 H10 119.6
C9 C10 H10 119.6
N3 C11 C12 123.4(9)
N3 C11 H11 118.3
C12 C11 H11 118.3
C13 C12 C11 119.0(10)
C13 C12 H12 120.5
C11 C12 H12 120.5
C12 C13 C14 119.7(9)
C12 C13 H13 120.1
C14 C13 H13 120.1
C15 C14 C13 119.0(9)
C15 C14 H14 120.5
C13 C14 H14 120.5
N3 C15 C14 121.8(9)
N3 C15 C16 116.1(6)
C14 C15 C16 122.1(8)
N4 C16 C17 120.1(8)
N4 C16 C15 117.1(6)
C17 C16 C15 122.8(8)
C18 C17 C16 120.1(10)
C18 C17 H17 120.0
C16 C17 H17 120.0
C19 C18 C17 119.5(7)
C19 C18 H18 120.3
C17 C18 H18 120.3
C18 C19 C20 118.3(9)
C18 C19 H19 120.8
C20 C19 H19 120.8
N4 C20 C19 123.4(9)
N4 C20 H20 118.3
C19 C20 H20 118.3

loop_
_geom_bond_atom_site_label_1
_geom_bond_atom_site_label_2
_geom_bond_distance
Zr1 F1 1.980(3)
Zr1 F4 1.987(4)
Zr1 F2 1.989(3)
Zr1 F3 1.991(4)
Zr1 N3 2.465(5)
Zr1 N2 2.467(5)
Zr1 N1 2.473(5)
Zr1 N4 2.482(5)
N1 C1 1.337(11)
N1 C5 1.349(10)
N2 C6 1.346(9)
N2 C10 1.346(10)
N3 C15 1.346(9)
N3 C11 1.353(10)
N4 C20 1.333(9)
N4 C16 1.355(9)
C1 C2 1.409(11)
C1 H1 0.9500
C2 C3 1.398(16)
C2 H2 0.9500
C3 C4 1.341(16)
C3 H3 0.9500
C4 C5 1.391(11)
C4 H4 0.9500
C5 C6 1.456(13)
C6 C7 1.403(10)
C7 C8 1.371(16)
C7 H7 0.9500
C8 C9 1.320(16)
C8 H8 0.9500
C9 C10 1.392(10)
C9 H9 0.9500
C10 H10 0.9500
C11 C12 1.370(11)
C11 H11 0.9500
C12 C13 1.326(15)
C12 H12 0.9500
C13 C14 1.393(17)
C13 H13 0.9500
C14 C15 1.375(12)
C14 H14 0.9500
C15 C16 1.479(12)
C16 C17 1.393(10)
C17 C18 1.373(16)
C17 H17 0.9500
C18 C19 1.363(15)
C18 H18 0.9500
C19 C20 1.378(9)
C19 H19 0.9500
C20 H20 0.9500
